data_4023974
loop_
_publ_author_name
'Keiko Kawaguchi'
'Koji Nakano'
'Kyoko Nozaki'

_publ_section_title
;
 Synthesis of Ladder-Type \p-Conjugated Heteroacenes via
 Palladium-Catalyzed Double N-Arylation and
 Intramolecular O-Arylation
;
_journal_name_full 'Journal of Organic Chemistry'
_journal_page_first 5119
_journal_page_last 5128
_journal_paper_doi 10.1021/jo070427p
_journal_volume 72
_journal_year 2007
_chemical_formula_sum 'C18 H10 O2'
_chemical_formula_weight 258.26
_chemical_name_systematic
; 
 ? 
;
_space_group_IT_number 14
_symmetry_cell_setting monoclinic
_symmetry_space_group_name_Hall '-P 2ybc'
_symmetry_space_group_name_H-M 'P 1 21/c 1'
_atom_sites_solution_hydrogens geom
_atom_sites_solution_primary direct
_atom_sites_solution_secondary difmap
_audit_creation_method SHELXL-97
_cell_angle_alpha 90.00
_cell_angle_beta 97.723(13)
_cell_angle_gamma 90.00
_cell_formula_units_Z 2
_cell_length_a 13.802(11)
_cell_length_b 5.824(5)
_cell_length_c 7.345(6)
_cell_measurement_reflns_used 1662
_cell_measurement_temperature 103(2)
_cell_measurement_theta_max 27.4835
_cell_measurement_theta_min 3.8013
_cell_volume 585.1(8)
_computing_cell_refinement 'RIGAKU CrystalClear'
_computing_data_collection 'RIGAKU CrystalClear'
_computing_data_reduction 'RIGAKU CrystalClear'
_computing_molecular_graphics ORTEP-III
_computing_structure_refinement 'SHELXL-97 (Sheldrick, 1997)'
_computing_structure_solution SIR-97
_diffrn_ambient_temperature 103(2)
_diffrn_detector_area_resol_mean 7.31
_diffrn_measured_fraction_theta_full 0.996
_diffrn_measured_fraction_theta_max 0.996
_diffrn_measurement_device_type 'RIGAKU/MSC Meacury CCD'
_diffrn_measurement_method 'omega scans'
_diffrn_radiation_monochromator graphite
_diffrn_radiation_source 'fine-focus sealed tube'
_diffrn_radiation_type MoK\a
_diffrn_radiation_wavelength 0.71070
_diffrn_reflns_av_R_equivalents 0.0234
_diffrn_reflns_av_sigmaI/netI 0.0266
_diffrn_reflns_limit_h_max 16
_diffrn_reflns_limit_h_min -17
_diffrn_reflns_limit_k_max 7
_diffrn_reflns_limit_k_min -7
_diffrn_reflns_limit_l_max 9
_diffrn_reflns_limit_l_min -9
_diffrn_reflns_number 4321
_diffrn_reflns_theta_full 27.47
_diffrn_reflns_theta_max 27.47
_diffrn_reflns_theta_min 3.80
_exptl_absorpt_coefficient_mu 0.095
_exptl_absorpt_correction_T_max 0.9953
_exptl_absorpt_correction_T_min 0.9629
_exptl_absorpt_correction_type multi-scan
_exptl_crystal_colour Colorless
_exptl_crystal_density_diffrn 1.466
_exptl_crystal_density_method 'not measured'
_exptl_crystal_description Platelet
_exptl_crystal_F_000 268
_exptl_crystal_size_max 0.40
_exptl_crystal_size_mid 0.40
_exptl_crystal_size_min 0.05
_refine_diff_density_max 0.096
_refine_diff_density_min -0.132
_refine_diff_density_rms 0.030
_refine_ls_extinction_method none
_refine_ls_goodness_of_fit_ref 1.126
_refine_ls_hydrogen_treatment constr
_refine_ls_matrix_type full
_refine_ls_number_parameters 182
_refine_ls_number_reflns 1341
_refine_ls_number_restraints 138
_refine_ls_restrained_S_all 1.087
_refine_ls_R_factor_all 0.0422
_refine_ls_R_factor_gt 0.0316
_refine_ls_shift/su_max 0.000
_refine_ls_shift/su_mean 0.000
_refine_ls_structure_factor_coef Fsqd
_refine_ls_weighting_details 'calc w=1/[\s^2^(Fo^2^)+(0.0395P)^2^+0.0000P] where P=(Fo^2^+2Fc^2^)/3'
_refine_ls_weighting_scheme calc
_refine_ls_wR_factor_gt 0.0716
_refine_ls_wR_factor_ref 0.0760
_reflns_number_gt 1115
_reflns_number_total 1341
_reflns_threshold_expression >2sigma(I)
_cod_data_source_file jo070427psi20070301_041537.cif
_cod_data_source_block oacene_3
_cod_depositor_comments
;
The following automatic conversions were performed:
'_exptl_absorpt_correction_type' value 'Multi-scan' changed to
'multi-scan' according to
'/home/saulius/struct/CIF-dictionaries/cif_core.dic' dictionary named
'cif_core.dic' version 2.4.1 from 2010-06-29.

Automatic conversion script
Id: cif_fix_enum 1527 2010-12-29 10:47:43Z saulius 
;
_cod_original_sg_symbol_H-M 'P 21/c'
_cod_database_code 4023974

loop_
_symmetry_equiv_pos_as_xyz
'x, y, z'
'-x, y+1/2, -z+1/2'
'-x, -y, -z'
'x, -y-1/2, z-1/2'

loop_
_atom_site_label
_atom_site_type_symbol
_atom_site_fract_x
_atom_site_fract_y
_atom_site_fract_z
_atom_site_U_iso_or_equiv
_atom_site_adp_type
_atom_site_occupancy
_atom_site_symmetry_multiplicity
_atom_site_calc_flag
_atom_site_refinement_flags
_atom_site_disorder_assembly
_atom_site_disorder_group
C1 C 0.02638(19) 0.2194(2) 0.42745(18) 0.0157(3) Uani 0.8503(17) 1 d PU . 1
H1 H 0.0427 0.3636 0.3793 0.019 Uiso 0.8503(17) 1 calc PR . 1
C2 C 0.09722(11) 0.0642(4) 0.5044(2) 0.0155(3) Uani 0.8503(17) 1 d PU . 1
C3 C 0.20266(11) 0.0647(4) 0.53727(19) 0.0163(3) Uani 0.8503(17) 1 d PU . 1
C4 C 0.27498(15) 0.2210(2) 0.50436(16) 0.0184(3) Uani 0.8503(17) 1 d PU . 1
H2 H 0.2583 0.3636 0.4456 0.022 Uiso 0.8503(17) 1 calc PR . 1
C5 C 0.37226(14) 0.1623(3) 0.56005(19) 0.0202(3) Uani 0.8503(17) 1 d PU . 1
H3 H 0.4225 0.2660 0.5382 0.024 Uiso 0.8503(17) 1 calc PR . 1
C6 C 0.39736(11) -0.0483(4) 0.6482(2) 0.0204(3) Uani 0.8503(17) 1 d PU . 1
H4 H 0.4643 -0.0834 0.6858 0.024 Uiso 0.8503(17) 1 calc PR . 1
C7 C 0.32575(16) -0.2062(3) 0.68148(18) 0.0191(3) Uani 0.8503(17) 1 d PU . 1
H5 H 0.3419 -0.3485 0.7410 0.023 Uiso 0.8503(17) 1 calc PR . 1
C8 C 0.22988(13) -0.1436(3) 0.62277(19) 0.0168(3) Uani 0.8503(17) 1 d PU . 1
O1 O 0.15006(5) -0.27769(12) 0.64530(9) 0.0190(2) Uani 0.8503(17) 1 d PU . 1
C9 C 0.06939(16) -0.1486(3) 0.57390(17) 0.0153(3) Uani 0.8503(17) 1 d PU . 1
C10 C 0.0243(10) -0.2125(13) 0.5903(10) 0.0140(16) Uani 0.1497(17) 1 d PU . 2
H6 H 0.0411 -0.3523 0.6534 0.017 Uiso 0.1497(17) 1 calc PR . 2
C11 C 0.0937(6) -0.057(2) 0.5472(12) 0.0139(15) Uani 0.1497(17) 1 d PU . 2
C12 C 0.2049(6) -0.058(2) 0.5827(12) 0.0165(15) Uani 0.1497(17) 1 d PU . 2
C13 C 0.2704(8) -0.2161(16) 0.6655(11) 0.0207(17) Uani 0.1497(17) 1 d PU . 2
H7 H 0.2502 -0.3577 0.7126 0.025 Uiso 0.1497(17) 1 calc PR . 2
C14 C 0.3666(9) -0.1549(17) 0.6751(11) 0.0187(19) Uani 0.1497(17) 1 d PU . 2
H8 H 0.4153 -0.2582 0.7296 0.022 Uiso 0.1497(17) 1 calc PR . 2
C15 C 0.3950(6) 0.051(2) 0.6084(13) 0.0183(16) Uani 0.1497(17) 1 d PU . 2
H9 H 0.4624 0.0893 0.6198 0.022 Uiso 0.1497(17) 1 calc PR . 2
C16 C 0.3250(9) 0.2037(13) 0.5238(11) 0.0179(18) Uani 0.1497(17) 1 d PU . 2
H10 H 0.3429 0.3458 0.4742 0.022 Uiso 0.1497(17) 1 calc PR . 2
C17 C 0.2289(7) 0.1378(18) 0.5161(11) 0.0124(18) Uani 0.1497(17) 1 d PU . 2
O2 O 0.1534(3) 0.2728(7) 0.4431(6) 0.0285(13) Uani 0.1497(17) 1 d PU . 2
C18 C 0.0719(8) 0.148(2) 0.4658(12) 0.0123(17) Uani 0.1497(17) 1 d PU . 2

loop_
_atom_site_aniso_label
_atom_site_aniso_U_11
_atom_site_aniso_U_22
_atom_site_aniso_U_33
_atom_site_aniso_U_23
_atom_site_aniso_U_13
_atom_site_aniso_U_12
C1 0.0177(8) 0.0147(6) 0.0151(6) 0.0005(5) 0.0034(7) -0.0011(8)
C2 0.0217(7) 0.0119(8) 0.0136(6) 0.0009(6) 0.0041(5) 0.0010(7)
C3 0.0218(7) 0.0137(8) 0.0137(6) 0.0005(6) 0.0030(5) -0.0012(6)
C4 0.0191(7) 0.0190(6) 0.0169(5) -0.0008(4) 0.0018(6) 0.0005(8)
C5 0.0200(8) 0.0224(8) 0.0182(6) -0.0013(6) 0.0023(5) -0.0029(6)
C6 0.0175(6) 0.0238(9) 0.0191(7) -0.0012(6) 0.0000(5) 0.0008(8)
C7 0.0208(9) 0.0181(7) 0.0182(6) 0.0005(5) 0.0017(7) 0.0016(8)
C8 0.0197(8) 0.0160(7) 0.0150(6) -0.0002(5) 0.0027(5) -0.0005(6)
O1 0.0175(4) 0.0168(4) 0.0227(4) 0.0040(3) 0.0025(3) 0.0012(3)
C9 0.0189(8) 0.0134(7) 0.0139(6) 0.0009(5) 0.0031(5) 0.0022(6)
C10 0.008(3) 0.014(3) 0.019(3) 0.006(2) -0.002(3) 0.001(3)
C11 0.017(3) 0.012(3) 0.013(3) -0.002(3) 0.006(2) 0.002(3)
C12 0.021(3) 0.010(3) 0.019(3) 0.006(3) 0.001(2) 0.000(3)
C13 0.010(3) 0.027(3) 0.025(3) -0.001(3) -0.001(3) -0.001(3)
C14 0.019(4) 0.014(4) 0.022(3) 0.003(3) 0.003(3) -0.005(3)
C15 0.013(3) 0.020(3) 0.022(3) 0.004(3) 0.002(2) 0.000(3)
C16 0.013(4) 0.016(3) 0.024(3) 0.003(2) -0.001(3) 0.005(4)
C17 0.011(3) 0.010(3) 0.016(3) 0.003(2) 0.001(2) -0.002(2)
O2 0.033(3) 0.023(2) 0.030(2) -0.0013(18) 0.0064(18) 0.0012(18)
C18 0.009(4) 0.010(4) 0.018(3) 0.006(3) 0.001(3) 0.001(3)

loop_
_atom_type_symbol
_atom_type_description
_atom_type_scat_dispersion_real
_atom_type_scat_dispersion_imag
_atom_type_scat_source
C C 0.0033 0.0016 'International Tables Vol C Tables 4.2.6.8 and 6.1.1.4'
H H 0.0000 0.0000 'International Tables Vol C Tables 4.2.6.8 and 6.1.1.4'
O O 0.0106 0.0060 'International Tables Vol C Tables 4.2.6.8 and 6.1.1.4'

loop_
_geom_angle_atom_site_label_1
_geom_angle_atom_site_label_2
_geom_angle_atom_site_label_3
_geom_angle
_geom_angle_site_symmetry_1
_geom_angle_site_symmetry_3
_geom_angle_publ_flag
C9 C1 C2 115.28(13) 3_556 . ?
C9 C1 H1 122.4 3_556 . ?
C2 C1 H1 122.4 . . ?
C1 C2 C9 120.35(13) . . ?
C1 C2 C3 134.7(2) . . ?
C9 C2 C3 105.0(2) . . ?
C8 C3 C4 119.34(14) . . ?
C8 C3 C2 106.17(19) . . ?
C4 C3 C2 134.5(2) . . ?
C5 C4 C3 118.19(14) . . ?
C5 C4 H2 120.9 . . ?
C3 C4 H2 120.9 . . ?
C4 C5 C6 121.13(14) . . ?
C4 C5 H3 119.4 . . ?
C6 C5 H3 119.4 . . ?
C7 C6 C5 121.21(14) . . ?
C7 C6 H4 119.4 . . ?
C5 C6 H4 119.4 . . ?
C8 C7 C6 116.21(14) . . ?
C8 C7 H5 121.9 . . ?
C6 C7 H5 121.9 . . ?
O1 C8 C7 124.0(2) . . ?
O1 C8 C3 112.08(19) . . ?
C7 C8 C3 123.92(13) . . ?
C8 O1 C9 105.15(17) . . ?
C1 C9 O1 124.0(2) 3_556 . ?
C1 C9 C2 124.37(12) 3_556 . ?
O1 C9 C2 111.6(2) . . ?
C11 C10 C18 114.7(7) . 3_556 ?
C11 C10 H6 122.6 . . ?
C18 C10 H6 122.6 3_556 . ?
C18 C11 C10 124.0(7) . . ?
C18 C11 C12 103.6(12) . . ?
C10 C11 C12 132.4(13) . . ?
C17 C12 C13 124.7(9) . . ?
C17 C12 C11 103.7(11) . . ?
C13 C12 C11 131.6(11) . . ?
C14 C13 C12 115.1(9) . . ?
C14 C13 H7 122.5 . . ?
C12 C13 H7 122.5 . . ?
C13 C14 C15 122.1(9) . . ?
C13 C14 H8 119.0 . . ?
C15 C14 H8 119.0 . . ?
C14 C15 C16 120.2(8) . . ?
C14 C15 H9 119.9 . . ?
C16 C15 H9 119.9 . . ?
C17 C16 C15 116.5(7) . . ?
C17 C16 H10 121.8 . . ?
C15 C16 H10 121.8 . . ?
C12 C17 O2 115.8(10) . . ?
C12 C17 C16 121.5(8) . . ?
O2 C17 C16 122.7(10) . . ?
C17 O2 C18 104.1(9) . . ?
C11 C18 O2 112.8(12) . . ?
C11 C18 C10 121.2(7) . 3_556 ?
O2 C18 C10 126.0(12) . 3_556 ?

loop_
_geom_bond_atom_site_label_1
_geom_bond_atom_site_label_2
_geom_bond_distance
_geom_bond_site_symmetry_2
_geom_bond_publ_flag
C1 C9 1.383(2) 3_556 ?
C1 C2 1.3943(18) . ?
C1 H1 0.9500 . ?
C2 C9 1.413(2) . ?
C2 C3 1.443(2) . ?
C3 C8 1.394(2) . ?
C3 C4 1.396(2) . ?
C4 C5 1.393(2) . ?
C4 H2 0.9500 . ?
C5 C6 1.408(2) . ?
C5 H3 0.9500 . ?
C6 C7 1.395(2) . ?
C6 H4 0.9500 . ?
C7 C8 1.384(2) . ?
C7 H5 0.9500 . ?
C8 O1 1.3785(16) . ?
O1 C9 1.3866(16) . ?
C9 C1 1.383(2) 3_556 ?
C10 C11 1.384(10) . ?
C10 C18 1.388(10) 3_556 ?
C10 H6 0.9500 . ?
C11 C18 1.352(10) . ?
C11 C12 1.522(12) . ?
C12 C17 1.299(11) . ?
C12 C13 1.375(10) . ?
C13 C14 1.368(11) . ?
C13 H7 0.9500 . ?
C14 C15 1.371(11) . ?
C14 H8 0.9500 . ?
C15 C16 1.397(10) . ?
C15 H9 0.9500 . ?
C16 C17 1.375(11) . ?
C16 H10 0.9500 . ?
C17 O2 1.357(9) . ?
O2 C18 1.369(8) . ?
C18 C10 1.388(10) 3_556 ?

loop_
_geom_torsion_atom_site_label_1
_geom_torsion_atom_site_label_2
_geom_torsion_atom_site_label_3
_geom_torsion_atom_site_label_4
_geom_torsion
_geom_torsion_site_symmetry_1
_geom_torsion_site_symmetry_2
_geom_torsion_site_symmetry_3
_geom_torsion_site_symmetry_4
_geom_torsion_publ_flag
C9 C1 C2 C9 0.16(19) 3_556 . . . ?
C9 C1 C2 C3 -178.88(12) 3_556 . . . ?
C1 C2 C3 C8 179.01(13) . . . . ?
C9 C2 C3 C8 -0.14(13) . . . . ?
C1 C2 C3 C4 -0.1(3) . . . . ?
C9 C2 C3 C4 -179.27(14) . . . . ?
C8 C3 C4 C5 -0.41(18) . . . . ?
C2 C3 C4 C5 178.63(13) . . . . ?
C3 C4 C5 C6 -0.40(18) . . . . ?
C4 C5 C6 C7 0.56(19) . . . . ?
C5 C6 C7 C8 0.10(19) . . . . ?
C6 C7 C8 O1 -179.58(10) . . . . ?
C6 C7 C8 C3 -0.95(19) . . . . ?
C4 C3 C8 O1 179.91(10) . . . . ?
C2 C3 C8 O1 0.62(14) . . . . ?
C4 C3 C8 C7 1.13(19) . . . . ?
C2 C3 C8 C7 -178.16(12) . . . . ?
C7 C8 O1 C9 177.94(11) . . . . ?
C3 C8 O1 C9 -0.83(12) . . . . ?
C8 O1 C9 C1 -178.76(11) . . . 3_556 ?
C8 O1 C9 C2 0.73(12) . . . . ?
C1 C2 C9 C1 -0.2(2) . . . 3_556 ?
C3 C2 C9 C1 179.12(11) . . . 3_556 ?
C1 C2 C9 O1 -179.67(10) . . . . ?
C3 C2 C9 O1 -0.37(13) . . . . ?
C18 C10 C11 C18 3.4(12) 3_556 . . . ?
C18 C10 C11 C12 179.4(7) 3_556 . . . ?
C18 C11 C12 C17 -1.0(8) . . . . ?
C10 C11 C12 C17 -177.7(8) . . . . ?
C18 C11 C12 C13 178.4(8) . . . . ?
C10 C11 C12 C13 1.8(14) . . . . ?
C17 C12 C13 C14 0.1(13) . . . . ?
C11 C12 C13 C14 -179.2(7) . . . . ?
C12 C13 C14 C15 0.7(13) . . . . ?
C13 C14 C15 C16 -1.5(13) . . . . ?
C14 C15 C16 C17 1.4(12) . . . . ?
C13 C12 C17 O2 -178.7(7) . . . . ?
C11 C12 C17 O2 0.8(9) . . . . ?
C13 C12 C17 C16 -0.2(14) . . . . ?
C11 C12 C17 C16 179.3(7) . . . . ?
C15 C16 C17 C12 -0.6(12) . . . . ?
C15 C16 C17 O2 177.8(6) . . . . ?
C12 C17 O2 C18 -0.2(9) . . . . ?
C16 C17 O2 C18 -178.7(7) . . . . ?
C10 C11 C18 O2 178.0(6) . . . . ?
C12 C11 C18 O2 1.0(8) . . . . ?
C10 C11 C18 C10 -3.6(13) . . . 3_556 ?
C12 C11 C18 C10 179.4(6) . . . 3_556 ?
C17 O2 C18 C11 -0.6(8) . . . . ?
C17 O2 C18 C10 -178.9(7) . . . 3_556 ?
